data_7006386
loop_
_publ_author_name
'Ullrich, Matthias'
'Mitzel, Norbert W.'
'Bergander, Klaus'
'Fr\"ohlich, Roland'

_publ_section_title
;
 Organoaluminium complexes with sterically demanding oximato ligands:
 does a bulky and rigid ligand backbone change the aggregation motif?
;
_journal_issue 5
_journal_name_full 'Dalton transactions (Cambridge, England : 2003)'
_journal_page_first 714
_journal_page_last 721
_journal_paper_doi 10.1039/b509511e
_journal_year 2006
_chemical_formula_moiety 'C9 H18 AL N O'
_chemical_formula_sum 'C18 H32 Al2 N2 O2'
_chemical_formula_weight 362.42
_chemical_melting_point 108
_chemical_name_common
;bis-((mu2-bicyclo(2.2.1)heptane-2-one oximato-N,O)
dimethylaluminium)
;
_chemical_name_systematic 'bis-({\m2-bicyclo[2.2.1]heptane-2-one oximato-N,O} dimethylaluminium)'
_space_group_IT_number 15
_symmetry_cell_setting monoclinic
_symmetry_space_group_name_Hall '-C 2yc'
_symmetry_space_group_name_H-M 'C 1 2/c 1'
_atom_sites_solution_hydrogens geom
_atom_sites_solution_primary direct
_atom_sites_solution_secondary difmap
_audit_creation_method SHELXL-97
_cell_angle_alpha 90.00
_cell_angle_beta 90.19(3)
_cell_angle_gamma 90.00
_cell_formula_units_Z 4
_cell_length_a 19.235(4)
_cell_length_b 8.3840(17)
_cell_length_c 12.596(3)
_cell_measurement_reflns_used 4408
_cell_measurement_temperature 153(2)
_cell_measurement_theta_max 27.79
_cell_measurement_theta_min 2.65
_cell_volume 2031.3(8)
_computing_cell_refinement 'SAINT (Bruker AXS, 2000)'
_computing_data_collection 'SMART (Bruker AXS, 2000)'
_computing_data_reduction 'SAINT,SADABS (Bruker AXS, 2000)'
_computing_molecular_graphics 'SHELXTL 5.01'
_computing_publication_material 'SHELXTL 5.01'
_computing_structure_refinement 'SHELXL-97 (Sheldrick, 1997)'
_computing_structure_solution 'SHELXS-97 (Sheldrick, 1990)'
_diffrn_ambient_temperature 153(1)
_diffrn_detector_area_resol_mean 80
_diffrn_measured_fraction_theta_full 0.995
_diffrn_measured_fraction_theta_max 0.995
_diffrn_measurement_device_type 'CCD area detector'
_diffrn_measurement_method 'Omega and Phi scans'
_diffrn_radiation_monochromator graphite
_diffrn_radiation_source 'rotating anode'
_diffrn_radiation_type MoK\a
_diffrn_radiation_wavelength 0.71093
_diffrn_reflns_av_R_equivalents 0.0394
_diffrn_reflns_av_sigmaI/netI 0.0354
_diffrn_reflns_limit_h_max 24
_diffrn_reflns_limit_h_min -25
_diffrn_reflns_limit_k_max 11
_diffrn_reflns_limit_k_min -11
_diffrn_reflns_limit_l_max 16
_diffrn_reflns_limit_l_min -16
_diffrn_reflns_number 9940
_diffrn_reflns_theta_full 28.14
_diffrn_reflns_theta_max 28.14
_diffrn_reflns_theta_min 2.12
_exptl_absorpt_coefficient_mu 0.155
_exptl_absorpt_correction_type none
_exptl_crystal_colour colourless
_exptl_crystal_density_diffrn 1.185
_exptl_crystal_density_method 'not measured'
_exptl_crystal_description block
_exptl_crystal_F_000 784
_exptl_crystal_size_max 0.18
_exptl_crystal_size_mid 0.09
_exptl_crystal_size_min 0.06
_refine_diff_density_max 0.361
_refine_diff_density_min -0.251
_refine_diff_density_rms 0.055
_refine_ls_extinction_method none
_refine_ls_goodness_of_fit_ref 1.042
_refine_ls_hydrogen_treatment noref
_refine_ls_matrix_type full
_refine_ls_number_parameters 111
_refine_ls_number_reflns 2466
_refine_ls_number_restraints 0
_refine_ls_restrained_S_all 1.042
_refine_ls_R_factor_all 0.0518
_refine_ls_R_factor_gt 0.0424
_refine_ls_shift/su_max 0.025
_refine_ls_shift/su_mean 0.001
_refine_ls_structure_factor_coef Fsqd
_refine_ls_weighting_details 'calc w=1/[\s^2^(Fo^2^)+(0.0739P)^2^+0.5724P] where P=(Fo^2^+2Fc^2^)/3'
_refine_ls_weighting_scheme calc
_refine_ls_wR_factor_gt 0.1153
_refine_ls_wR_factor_ref 0.1215
_reflns_number_gt 2043
_reflns_number_total 2466
_reflns_threshold_expression >2sigma(I)
_cod_data_source_file b509511e.txt
_cod_data_source_block hgh081
_cod_depositor_comments
;
The following automatic conversions were performed:
'_symmetry_cell_setting' value 'Monoclinic' changed to 'monoclinic'
according to '/home/saulius/struct/CIF-dictionaries/cif_core.dic'
dictionary named 'cif_core.dic' version 2.4.1 from 2010-06-29.

Automatic conversion script
Id: cif_fix_enum 1527 2010-12-29 10:47:43Z saulius 
;
_cod_original_cell_volume 2031.3(7)
_cod_original_sg_symbol_H-M C2/c
_cod_database_code 7006386

loop_
_symmetry_equiv_pos_as_xyz
'x, y, z'
'-x, y, -z+1/2'
'x+1/2, y+1/2, z'
'-x+1/2, y+1/2, -z+1/2'
'-x, -y, -z'
'x, -y, z-1/2'
'-x+1/2, -y+1/2, -z'
'x+1/2, -y+1/2, z-1/2'

loop_
_atom_site_label
_atom_site_type_symbol
_atom_site_fract_x
_atom_site_fract_y
_atom_site_fract_z
_atom_site_U_iso_or_equiv
_atom_site_adp_type
_atom_site_occupancy
_atom_site_symmetry_multiplicity
_atom_site_calc_flag
_atom_site_refinement_flags
_atom_site_disorder_assembly
_atom_site_disorder_group
Al1 Al 0.47195(2) 1.18432(5) 0.45058(3) 0.02480(16) Uani 1 1 d . . .
O1 O 0.48506(5) 1.12355(13) 0.58597(8) 0.0257(2) Uani 1 1 d . . .
N1 N 0.45690(6) 0.97122(14) 0.38987(9) 0.0236(3) Uani 1 1 d . . .
C1 C 0.40862(7) 0.90098(17) 0.33901(10) 0.0233(3) Uani 1 1 d . . .
C2 C 0.34029(7) 0.97593(19) 0.30973(11) 0.0277(3) Uani 1 1 d . . .
H2 H 0.3405 1.0918 0.2995 0.033 Uiso 1 1 calc R . .
C3 C 0.31997(8) 0.8750(2) 0.21268(12) 0.0334(4) Uani 1 1 d . . .
H3A H 0.2723 0.8923 0.1903 0.040 Uiso 1 1 calc R . .
H3B H 0.3513 0.8897 0.1533 0.040 Uiso 1 1 calc R . .
C4 C 0.33037(8) 0.7147(2) 0.26875(13) 0.0328(4) Uani 1 1 d . . .
H4 H 0.3206 0.6211 0.2246 0.039 Uiso 1 1 calc R . .
C5 C 0.28379(8) 0.7314(2) 0.36630(14) 0.0370(4) Uani 1 1 d . . .
H5A H 0.3002 0.6648 0.4241 0.044 Uiso 1 1 calc R . .
H5B H 0.2361 0.7029 0.3497 0.044 Uiso 1 1 calc R . .
C6 C 0.28997(8) 0.9112(2) 0.39478(12) 0.0326(4) Uani 1 1 d . . .
H6A H 0.2451 0.9638 0.3904 0.039 Uiso 1 1 calc R . .
H6B H 0.3089 0.9256 0.4656 0.039 Uiso 1 1 calc R . .
C7 C 0.40617(8) 0.72965(19) 0.30565(12) 0.0280(3) Uani 1 1 d . . .
H7A H 0.4161 0.6587 0.3646 0.034 Uiso 1 1 calc R . .
H7B H 0.4384 0.7082 0.2483 0.034 Uiso 1 1 calc R . .
C8 C 0.55625(9) 1.2662(2) 0.38366(14) 0.0383(4) Uani 1 1 d . . .
H8A H 0.5661 1.3710 0.4105 0.057 Uiso 1 1 calc R . .
H8B H 0.5495 1.2714 0.3082 0.057 Uiso 1 1 calc R . .
H8C H 0.5945 1.1965 0.3994 0.057 Uiso 1 1 calc R . .
C9 C 0.38653(9) 1.31087(19) 0.45022(14) 0.0354(4) Uani 1 1 d . . .
H9A H 0.3485 1.2460 0.4739 0.053 Uiso 1 1 calc R . .
H9B H 0.3772 1.3483 0.3796 0.053 Uiso 1 1 calc R . .
H9C H 0.3919 1.4004 0.4971 0.053 Uiso 1 1 calc R . .

loop_
_atom_site_aniso_label
_atom_site_aniso_U_11
_atom_site_aniso_U_22
_atom_site_aniso_U_33
_atom_site_aniso_U_23
_atom_site_aniso_U_13
_atom_site_aniso_U_12
Al1 0.0259(3) 0.0232(3) 0.0253(2) -0.00104(16) -0.00280(17) -0.00090(16)
O1 0.0224(5) 0.0299(5) 0.0248(5) -0.0028(4) -0.0036(4) 0.0040(4)
N1 0.0225(6) 0.0263(6) 0.0220(5) 0.0009(5) -0.0019(4) 0.0011(5)
C1 0.0240(7) 0.0257(7) 0.0200(6) 0.0021(5) 0.0003(5) -0.0023(5)
C2 0.0257(7) 0.0301(8) 0.0273(7) 0.0025(6) -0.0055(6) -0.0012(6)
C3 0.0298(8) 0.0440(9) 0.0264(7) 0.0001(7) -0.0077(6) -0.0045(7)
C4 0.0289(8) 0.0350(8) 0.0344(8) -0.0046(7) -0.0047(6) -0.0099(6)
C5 0.0276(8) 0.0403(9) 0.0432(9) 0.0043(7) 0.0016(7) -0.0093(7)
C6 0.0242(7) 0.0433(9) 0.0304(7) 0.0025(7) -0.0005(6) 0.0011(6)
C7 0.0279(7) 0.0273(8) 0.0289(7) -0.0026(6) -0.0022(6) -0.0038(6)
C8 0.0413(9) 0.0386(9) 0.0351(9) -0.0007(7) 0.0015(7) -0.0125(7)
C9 0.0398(9) 0.0286(8) 0.0379(9) -0.0009(6) -0.0065(7) 0.0067(6)

loop_
_atom_type_symbol
_atom_type_description
_atom_type_scat_dispersion_real
_atom_type_scat_dispersion_imag
_atom_type_scat_source
C C 0.0033 0.0016 'International Tables Vol C Tables 4.2.6.8 and 6.1.1.4'
H H 0.0000 0.0000 'International Tables Vol C Tables 4.2.6.8 and 6.1.1.4'
N N 0.0061 0.0033 'International Tables Vol C Tables 4.2.6.8 and 6.1.1.4'
O O 0.0106 0.0060 'International Tables Vol C Tables 4.2.6.8 and 6.1.1.4'
Al Al 0.0645 0.0514 'International Tables Vol C Tables 4.2.6.8 and 6.1.1.4'

loop_
_geom_angle_atom_site_label_1
_geom_angle_atom_site_label_2
_geom_angle_atom_site_label_3
_geom_angle
_geom_angle_site_symmetry_1
_geom_angle_site_symmetry_3
_geom_angle_publ_flag
O1 Al1 C8 113.26(7) . . ?
O1 Al1 C9 105.73(7) . . ?
C8 Al1 C9 120.44(8) . . ?
O1 Al1 N1 97.56(5) . . ?
C8 Al1 N1 105.85(7) . . ?
C9 Al1 N1 111.70(7) . . ?
N1 O1 Al1 118.40(8) 5_676 . ?
C1 N1 O1 115.25(12) . 5_676 ?
C1 N1 Al1 136.39(11) . . ?
O1 N1 Al1 108.33(8) 5_676 . ?
N1 C1 C7 127.45(13) . . ?
N1 C1 C2 124.56(14) . . ?
C7 C1 C2 107.81(12) . . ?
C1 C2 C3 100.68(12) . . ?
C1 C2 C6 103.46(12) . . ?
C3 C2 C6 101.54(12) . . ?
C4 C3 C2 94.81(12) . . ?
C5 C4 C3 102.38(13) . . ?
C5 C4 C7 107.94(13) . . ?
C3 C4 C7 101.01(12) . . ?
C4 C5 C6 103.26(12) . . ?
C2 C6 C5 103.18(12) . . ?
C1 C7 C4 101.08(12) . . ?

loop_
_geom_bond_atom_site_label_1
_geom_bond_atom_site_label_2
_geom_bond_distance
_geom_bond_site_symmetry_2
_geom_bond_publ_flag
Al1 O1 1.7968(11) . ?
Al1 C8 1.9545(18) . ?
Al1 C9 1.9559(17) . ?
Al1 N1 1.9645(13) . ?
O1 N1 1.4030(15) 5_676 ?
N1 C1 1.2711(18) . ?
N1 O1 1.4029(15) 5_676 ?
C1 C7 1.497(2) . ?
C1 C2 1.502(2) . ?
C2 C3 1.536(2) . ?
C2 C6 1.545(2) . ?
C3 C4 1.531(2) . ?
C4 C5 1.530(2) . ?
C4 C7 1.534(2) . ?
C5 C6 1.554(2) . ?
